data_7713368
loop_
_publ_author_name
'Sirenko, Valerii Y.'
'Kucheriv, Olesia I.'
'Fritsky, Igor O.'
'Gumienna-Kontecka, Elzbieta'
'Dascalu, Andrei'
'Shova, Sergiu'
'Gural'skiy, Il'ya A.'

_publ_section_title
;
 Structural diversity in proline-based lead bromide chiral perovskites
;
_journal_name_full 'Dalton Transactions'
_journal_paper_doi 10.1039/D3DT02056H
_journal_year 2023
_chemical_absolute_configuration syn
_chemical_formula_moiety 'Br3 Pb, C5 H10 N O2, H2 O'
_chemical_formula_sum 'C5 H12 Br3 N O3 Pb'
_chemical_formula_weight 581.08
_space_group_crystal_system monoclinic
_space_group_IT_number 4
_space_group_name_Hall 'P 2yb'
_space_group_name_H-M_alt 'P 1 21 1'
_atom_sites_solution_hydrogens mixed
_atom_sites_solution_primary dual
_audit_creation_date 2022-09-12
_audit_creation_method
;
Olex2 1.5
(compiled 2022.04.07 svn.rca3783a0 for OlexSys, GUI svn.r6498)
;
_audit_update_record
;
2023-03-23 deposited with the CCDC.	2023-07-04 downloaded from the CCDC.
;
_cell_angle_alpha 90
_cell_angle_beta 107.668(4)
_cell_angle_gamma 90
_cell_formula_units_Z 4
_cell_length_a 7.7757(3)
_cell_length_b 15.3050(5)
_cell_length_c 11.4543(5)
_cell_measurement_reflns_used 3627
_cell_measurement_temperature 293
_cell_measurement_theta_max 24.6650
_cell_measurement_theta_min 2.2810
_cell_volume 1298.84(9)
_computing_cell_refinement 'CrysAlisPro 1.171.41.115a (Rigaku OD, 2021)'
_computing_data_collection 'CrysAlisPro 1.171.41.115a (Rigaku OD, 2021)'
_computing_data_reduction 'CrysAlisPro 1.171.41.115a (Rigaku OD, 2021)'
_computing_molecular_graphics 'Olex2 1.5 (Dolomanov et al., 2009)'
_computing_publication_material 'Olex2 1.5 (Dolomanov et al., 2009)'
_computing_structure_refinement 'SHELXL 2018/3 (Sheldrick, 2015)'
_computing_structure_solution 'SHELXT 2018/2 (Sheldrick, 2018)'
_diffrn_ambient_temperature 293
_diffrn_detector 'CCD plate'
_diffrn_detector_area_resol_mean 16.1593
_diffrn_detector_type Eos
_diffrn_measured_fraction_theta_full 1.000
_diffrn_measured_fraction_theta_max 0.884
_diffrn_measurement_details
;
List of Runs (angles in degrees, time in seconds):

  # Type    Start    End  Width  t~exp~   \w     \q     \k     \f   Frames
#--------------------------------------------------------------------------
  1  \w    -58.00  55.00   1.00   30.00    --  -15.29  13.00  56.00  113
  2  \w    -53.00 -28.00   1.00   30.00    --  -15.29 -13.00-114.00   25
  3  \w      7.00  32.00   1.00   30.00    --   17.79  13.00  56.00   25
  4  \w    -34.00   4.00   1.00   30.00    --   17.79 -13.00-114.00   38
  5  \w    -85.00 -58.00   1.00   30.00    --  -15.29-178.00  60.00   27
  6  \w    -39.00   6.00   1.00   30.00    --  -15.29 -77.00   0.00   45
  7  \w    -44.00  35.00   1.00   30.00    --   17.79 -57.00-120.00   79
  8  \w    -18.00  56.00   1.00   30.00    --   17.79 -99.00-180.00   74
  9  \w     -9.00   4.00   1.00   30.00    --   17.79  77.00-180.00   13
;
_diffrn_measurement_device 'four-circle diffractometer'
_diffrn_measurement_device_type 'Xcalibur, Eos'
_diffrn_measurement_method '\w scans'
_diffrn_orient_matrix_type 'CrysAlisPro convention (1999,Acta A55,543-557)'
_diffrn_orient_matrix_UB_11 0.0114508000
_diffrn_orient_matrix_UB_12 -0.0073740000
_diffrn_orient_matrix_UB_13 -0.0583496000
_diffrn_orient_matrix_UB_21 -0.0944348000
_diffrn_orient_matrix_UB_22 0.0041703000
_diffrn_orient_matrix_UB_23 -0.0277859000
_diffrn_orient_matrix_UB_31 0.0105422000
_diffrn_orient_matrix_UB_32 0.0455612000
_diffrn_orient_matrix_UB_33 -0.0068987000
_diffrn_radiation_monochromator graphite
_diffrn_radiation_probe x-ray
_diffrn_radiation_type MoK\a
_diffrn_radiation_wavelength 0.71073
_diffrn_reflns_av_R_equivalents 0.0462
_diffrn_reflns_av_unetI/netI 0.0826
_diffrn_reflns_Laue_measured_fraction_full 1.000
_diffrn_reflns_Laue_measured_fraction_max 0.884
_diffrn_reflns_limit_h_max 10
_diffrn_reflns_limit_h_min -10
_diffrn_reflns_limit_k_max 20
_diffrn_reflns_limit_k_min -20
_diffrn_reflns_limit_l_max 15
_diffrn_reflns_limit_l_min -14
_diffrn_reflns_number 12888
_diffrn_reflns_point_group_measured_fraction_full 0.970
_diffrn_reflns_point_group_measured_fraction_max 0.824
_diffrn_reflns_theta_full 25.242
_diffrn_reflns_theta_max 29.169
_diffrn_reflns_theta_min 1.866
_diffrn_source 'fine-focus sealed X-ray tube'
_diffrn_source_type 'Enhance (Mo) X-ray Source'
_exptl_absorpt_coefficient_mu 22.199
_exptl_absorpt_correction_T_max 1.00000
_exptl_absorpt_correction_T_min 0.42522
_exptl_absorpt_correction_type multi-scan
_exptl_absorpt_process_details
;
CrysAlisPro 1.171.41.115a (Rigaku Oxford Diffraction, 2021)
Empirical absorption correction using spherical harmonics,
implemented in SCALE3 ABSPACK scaling algorithm.
;
_exptl_crystal_colour 'clear colourless'
_exptl_crystal_colour_lustre clear
_exptl_crystal_colour_primary colourless
_exptl_crystal_density_diffrn 2.972
_exptl_crystal_description block
_exptl_crystal_F_000 1040
_exptl_crystal_size_max 0.15
_exptl_crystal_size_mid 0.1
_exptl_crystal_size_min 0.1
_refine_diff_density_max 0.866
_refine_diff_density_min -0.891
_refine_diff_density_rms 0.183
_refine_ls_abs_structure_details
;
 Flack x determined using 1378 quotients [(I+)-(I-)]/[(I+)+(I-)]
 (Parsons, Flack and Wagner, Acta Cryst. B69 (2013) 249-259).
;
_refine_ls_abs_structure_Flack -0.007(11)
_refine_ls_extinction_coef 0.00288(8)
_refine_ls_extinction_expression Fc^*^=kFc[1+0.001xFc^2^\l^3^/sin(2\q)]^-1/4^
_refine_ls_extinction_method 'SHELXL-2018/3 (Sheldrick 2018)'
_refine_ls_goodness_of_fit_ref 0.936
_refine_ls_hydrogen_treatment constr
_refine_ls_matrix_type full
_refine_ls_number_parameters 237
_refine_ls_number_reflns 5784
_refine_ls_number_restraints 1
_refine_ls_restrained_S_all 0.936
_refine_ls_R_factor_all 0.0770
_refine_ls_R_factor_gt 0.0432
_refine_ls_shift/su_max 0.001
_refine_ls_shift/su_mean 0.000
_refine_ls_structure_factor_coef Fsqd
_refine_ls_weighting_details 'w=1/[\s^2^(Fo^2^)] where P=(Fo^2^+2Fc^2^)/3'
_refine_ls_weighting_scheme calc
_refine_ls_wR_factor_gt 0.0490
_refine_ls_wR_factor_ref 0.0585
_reflns_Friedel_coverage 0.799
_reflns_Friedel_fraction_full 0.938
_reflns_Friedel_fraction_max 0.759
_reflns_number_gt 4013
_reflns_number_total 5784
_reflns_threshold_expression 'I > 2\s(I)'
_cod_data_source_file d3dt02056h2.cif
_cod_data_source_block shi_5137_ilgu_autored
_cod_database_code 7713368
_shelx_shelxl_version_number 2018/3
_chemical_oxdiff_formula C10H10N2O4Pb1Br3
_chemical_oxdiff_usercomment SV244
_shelx_space_group_comment
;
The symmetry employed for this shelxl refinement is uniquely defined
by the following loop, which should always be used as a source of
symmetry information in preference to the above space-group names.
They are only intended as comments.
;
_shelx_estimated_absorpt_t_max 0.215
_shelx_estimated_absorpt_t_min 0.136
_olex2_refinement_description
;
1. Fixed Uiso
 At 1.2 times of:
  All C(H) groups, All C(H,H) groups, All N(H,H) groups
 At 1.5 times of:
  All O(H) groups, All O(H,H) groups
2.a Riding coordinates:
 O2(H2E,H2F), O1(H1C,H1D), O4(H4)
2.b Ternary CH refined with riding coordinates:
 C6(H6A), C1(H1)
2.c Secondary CH2 refined with riding coordinates:
 N2(H2A,H2B), C9(H9B,H9A), C8(H8A,H8B), C7(H7A,H7B), N1(H1A,H1B), C2(H2C,H2D),
 C4(H4A,H4B), C3(H3A,H3B)
2.d Idealised tetrahedral OH refined as rotating group:
 O6(H6)
;
_olex2_submission_special_instructions 'No special instructions were received'
_oxdiff_exptl_absorpt_empirical_details
;
Empirical correction (ABSPACK) includes:
- Absorption correction using spherical harmonics
- Frame scaling
;
_oxdiff_exptl_absorpt_empirical_full_max 1.827
_oxdiff_exptl_absorpt_empirical_full_min 0.671

loop_
_space_group_symop_operation_xyz
'x, y, z'
'-x, y+1/2, -z'

loop_
_atom_site_label
_atom_site_type_symbol
_atom_site_fract_x
_atom_site_fract_y
_atom_site_fract_z
_atom_site_U_iso_or_equiv
_atom_site_adp_type
_atom_site_occupancy
_atom_site_site_symmetry_order
_atom_site_calc_flag
_atom_site_refinement_flags_posn
_atom_site_refinement_flags_adp
_atom_site_refinement_flags_occupancy
_atom_site_disorder_assembly
_atom_site_disorder_group
Pb1 Pb 0.29631(8) 0.62294(4) 0.15385(7) 0.03722(18) Uani 1 1 d . . . . .
Pb2 Pb 0.79492(9) 0.62783(4) 0.15636(7) 0.03845(19) Uani 1 1 d . . . . .
Br2 Br -0.0116(3) 0.72557(11) -0.0009(2) 0.0492(5) Uani 1 1 d . . . . .
Br4 Br 0.5281(2) 0.77746(11) 0.17817(19) 0.0450(5) Uani 1 1 d . . . . .
Br6 Br 1.0023(2) 0.47658(11) 0.1182(2) 0.0510(5) Uani 1 1 d . . . . .
Br3 Br 0.6432(3) 0.54629(12) 0.3461(2) 0.0543(6) Uani 1 1 d . . . . .
Br1 Br 0.1532(3) 0.68622(13) 0.3543(2) 0.0507(6) Uani 1 1 d . . . . .
Br5 Br 0.4747(3) 0.56060(13) -0.0317(2) 0.0674(7) Uani 1 1 d . . . . .
O5 O 0.0619(16) 0.8489(8) 0.5499(13) 0.055(4) Uani 1 1 d . . . . .
O2 O 0.6448(14) 0.7380(7) 0.4957(11) 0.052(3) Uani 1 1 d . . . . .
H2E H 0.616090 0.768337 0.432131 0.077 Uiso 1 1 d R U . . .
H2F H 0.630290 0.688097 0.464551 0.077 Uiso 1 1 d R U . . .
O6 O -0.0125(18) 0.7258(9) 0.6289(14) 0.062(4) Uani 1 1 d . . . . .
H6 H -0.109678 0.730452 0.575164 0.093 Uiso 1 1 calc R U . . .
N2 N 0.4213(17) 0.8147(8) 0.6394(14) 0.047(4) Uani 1 1 d . . . . .
H2A H 0.450604 0.785904 0.580709 0.056 Uiso 1 1 calc R U . . .
H2B H 0.373010 0.865817 0.609472 0.056 Uiso 1 1 calc R U . . .
O1 O 0.2022(17) 0.4751(9) 0.4548(14) 0.103(6) Uani 1 1 d . . . . .
H1C H 0.174019 0.525960 0.414606 0.155 Uiso 1 1 d R U . . .
H1D H 0.111379 0.441210 0.442596 0.155 Uiso 1 1 d R U . . .
C10 C 0.101(3) 0.7849(12) 0.6114(18) 0.048(5) Uani 1 1 d . . . . .
C6 C 0.2908(19) 0.7628(10) 0.6835(17) 0.042(5) Uani 1 1 d . . . . .
H6A H 0.312724 0.700152 0.677310 0.050 Uiso 1 1 calc R U . . .
C9 C 0.582(2) 0.8283(12) 0.745(2) 0.057(6) Uani 1 1 d . . . . .
H9B H 0.668624 0.781923 0.750675 0.068 Uiso 1 1 calc R U . . .
H9A H 0.638175 0.883722 0.738603 0.068 Uiso 1 1 calc R U . . .
C8 C 0.520(3) 0.8278(16) 0.853(2) 0.087(8) Uani 1 1 d . . . . .
H8A H 0.518640 0.886955 0.882591 0.105 Uiso 1 1 calc R U . . .
H8B H 0.601695 0.793331 0.916881 0.105 Uiso 1 1 calc R U . . .
C7 C 0.338(3) 0.7905(15) 0.821(2) 0.080(7) Uani 1 1 d . . . . .
H7A H 0.252451 0.833551 0.831283 0.096 Uiso 1 1 calc R U . . .
H7B H 0.335590 0.740343 0.871758 0.096 Uiso 1 1 calc R U . . .
N1 N 0.8686(19) 0.3953(8) 0.7935(15) 0.061(5) Uani 1 1 d . . . . .
H1A H 0.885845 0.376877 0.869842 0.073 Uiso 1 1 calc R U . . .
H1B H 0.817685 0.352229 0.742577 0.073 Uiso 1 1 calc R U . . .
O3 O 0.5845(17) 0.3924(7) 0.5946(12) 0.052(4) Uani 1 1 d . . . . .
C1 C 0.745(2) 0.4748(12) 0.7683(17) 0.050(5) Uani 1 1 d . . . . .
H1 H 0.701727 0.488201 0.838264 0.060 Uiso 1 1 calc R U . . .
C2 C 0.868(3) 0.5455(10) 0.748(2) 0.078(8) Uani 1 1 d . . . . .
H2C H 0.802814 0.584147 0.682519 0.094 Uiso 1 1 calc R U . . .
H2D H 0.915870 0.579874 0.822120 0.094 Uiso 1 1 calc R U . . .
C5 C 0.592(2) 0.4552(12) 0.6561(18) 0.042(5) Uani 1 1 d . . . . .
O4 O 0.467(2) 0.5141(9) 0.6381(14) 0.078(5) Uani 1 1 d . . . . .
H4 H 0.382522 0.499751 0.578359 0.117 Uiso 1 1 d R U . . .
C4 C 1.045(2) 0.4189(13) 0.776(2) 0.074(8) Uani 1 1 d . . . . .
H4A H 1.139243 0.422505 0.854182 0.088 Uiso 1 1 calc R U . . .
H4B H 1.079849 0.376810 0.724286 0.088 Uiso 1 1 calc R U . . .
C3 C 1.008(3) 0.5041(14) 0.717(3) 0.113(11) Uani 1 1 d . . . . .
H3A H 1.116008 0.539887 0.743152 0.136 Uiso 1 1 calc R U . . .
H3B H 0.975211 0.496991 0.629158 0.136 Uiso 1 1 calc R U . . .

loop_
_atom_site_aniso_label
_atom_site_aniso_U_11
_atom_site_aniso_U_22
_atom_site_aniso_U_33
_atom_site_aniso_U_23
_atom_site_aniso_U_13
_atom_site_aniso_U_12
Pb1 0.0286(4) 0.0417(4) 0.0429(4) -0.0048(4) 0.0132(3) -0.0001(3)
Pb2 0.0286(4) 0.0421(4) 0.0462(5) -0.0035(4) 0.0137(3) 0.0006(3)
Br2 0.0518(12) 0.0490(10) 0.0424(12) 0.0066(9) 0.0075(10) 0.0010(9)
Br4 0.0469(12) 0.0386(10) 0.0536(14) -0.0021(9) 0.0216(10) -0.0026(8)
Br6 0.0479(11) 0.0377(10) 0.0651(15) -0.0056(10) 0.0138(11) 0.0010(9)
Br3 0.0694(16) 0.0461(11) 0.0471(14) 0.0071(10) 0.0172(12) 0.0057(10)
Br1 0.0559(14) 0.0542(11) 0.0428(14) -0.0106(10) 0.0162(11) -0.0085(10)
Br5 0.0549(14) 0.0920(15) 0.0563(16) -0.0329(13) 0.0185(12) -0.0019(12)
O5 0.044(8) 0.053(8) 0.066(11) 0.011(7) 0.015(8) 0.003(6)
O2 0.049(8) 0.061(7) 0.043(9) -0.001(6) 0.012(7) -0.005(6)
O6 0.047(9) 0.072(9) 0.064(11) 0.020(8) 0.010(8) -0.011(8)
N2 0.042(9) 0.063(9) 0.041(11) 0.014(8) 0.020(9) -0.002(7)
O1 0.061(10) 0.112(11) 0.097(14) 0.038(11) -0.034(9) -0.035(9)
C10 0.061(14) 0.045(11) 0.033(12) 0.005(9) 0.007(11) -0.002(10)
C6 0.023(9) 0.045(10) 0.055(14) 0.010(9) 0.006(9) -0.004(7)
C9 0.042(13) 0.067(13) 0.050(15) 0.006(11) -0.003(11) -0.003(9)
C8 0.078(18) 0.16(2) 0.027(15) -0.016(14) 0.019(14) -0.025(16)
C7 0.049(14) 0.16(2) 0.034(14) 0.029(15) 0.018(11) 0.000(14)
N1 0.044(10) 0.060(10) 0.065(13) 0.024(9) -0.006(9) 0.001(8)
O3 0.068(10) 0.044(8) 0.041(9) -0.014(6) 0.012(8) -0.009(6)
C1 0.034(10) 0.080(12) 0.032(12) -0.003(11) 0.004(9) 0.002(10)
C2 0.079(17) 0.031(11) 0.11(2) 0.004(12) 0.002(15) -0.019(10)
C5 0.040(11) 0.048(12) 0.040(13) 0.003(9) 0.012(10) 0.003(9)
O4 0.059(10) 0.079(10) 0.077(13) -0.018(9) -0.010(9) 0.020(8)
C4 0.027(12) 0.077(14) 0.11(2) -0.010(15) 0.015(14) 0.006(10)
C3 0.10(2) 0.092(18) 0.16(3) 0.03(2) 0.06(2) -0.034(15)

loop_
_atom_type_symbol
_atom_type_description
_atom_type_scat_dispersion_real
_atom_type_scat_dispersion_imag
_atom_type_scat_source
C C 0.0033 0.0016 'International Tables Vol C Tables 4.2.6.8 and 6.1.1.4'
H H 0.0000 0.0000 'International Tables Vol C Tables 4.2.6.8 and 6.1.1.4'
Br Br -0.2901 2.4595 'International Tables Vol C Tables 4.2.6.8 and 6.1.1.4'
N N 0.0061 0.0033 'International Tables Vol C Tables 4.2.6.8 and 6.1.1.4'
O O 0.0106 0.0060 'International Tables Vol C Tables 4.2.6.8 and 6.1.1.4'
Pb Pb -3.3944 10.1111 'International Tables Vol C Tables 4.2.6.8 and 6.1.1.4'

loop_
_geom_angle_atom_site_label_1
_geom_angle_atom_site_label_2
_geom_angle_atom_site_label_3
_geom_angle
_geom_angle_site_symmetry_1
_geom_angle_site_symmetry_3
_geom_angle_publ_flag
Br2 Pb1 Br6 82.88(5) . 1_455 ?
Br2 Pb1 Br3 169.35(6) . . ?
Br2 Pb1 Br1 82.33(6) . . ?
Br2 Pb1 Br5 101.92(7) . . ?
Br4 Pb1 Br2 89.49(6) . . ?
Br4 Pb1 Br6 171.82(6) . 1_455 ?
Br4 Pb1 Br3 82.11(5) . . ?
Br4 Pb1 Br1 91.54(6) . . ?
Br4 Pb1 Br5 85.50(6) . . ?
Br6 Pb1 Br3 105.12(6) 1_455 . ?
Br1 Pb1 Br6 84.57(5) . 1_455 ?
Br1 Pb1 Br3 91.32(6) . . ?
Br1 Pb1 Br5 174.77(6) . . ?
Br5 Pb1 Br6 98.90(6) . 1_455 ?
Br5 Pb1 Br3 84.01(6) . . ?
Br2 Pb2 Br4 98.30(5) 1_655 . ?
Br2 Pb2 Br1 78.42(6) 1_655 1_655 ?
Br6 Pb2 Br2 84.68(5) . 1_655 ?
Br6 Pb2 Br4 172.75(6) . . ?
Br6 Pb2 Br3 97.65(6) . . ?
Br6 Pb2 Br1 85.68(6) . 1_655 ?
Br6 Pb2 Br5 89.79(6) . . ?
Br3 Pb2 Br2 170.97(6) . 1_655 ?
Br3 Pb2 Br4 80.43(5) . . ?
Br3 Pb2 Br1 93.02(6) . 1_655 ?
Br1 Pb2 Br4 101.37(6) 1_655 . ?
Br5 Pb2 Br2 101.41(7) . 1_655 ?
Br5 Pb2 Br4 83.15(5) . . ?
Br5 Pb2 Br3 87.35(7) . . ?
Br5 Pb2 Br1 175.46(6) . 1_655 ?
Pb1 Br2 Pb2 80.86(5) . 1_455 ?
Pb1 Br4 Pb2 78.87(5) . . ?
Pb2 Br6 Pb1 80.13(5) . 1_655 ?
Pb2 Br3 Pb1 77.46(5) . . ?
Pb1 Br1 Pb2 79.02(5) . 1_455 ?
Pb2 Br5 Pb1 80.89(6) . . ?
H2E O2 H2F 99.8 . . ?
C10 O6 H6 109.5 . . ?
H2A N2 H2B 108.6 . . ?
C6 N2 H2A 110.4 . . ?
C6 N2 H2B 110.4 . . ?
C9 N2 H2A 110.4 . . ?
C9 N2 H2B 110.4 . . ?
C9 N2 C6 106.8(14) . . ?
H1C O1 H1D 112.5 . . ?
O5 C10 O6 126.2(19) . . ?
O5 C10 C6 123.0(18) . . ?
O6 C10 C6 110.8(16) . . ?
N2 C6 C10 110.6(15) . . ?
N2 C6 H6A 110.2 . . ?
N2 C6 C7 102.6(14) . . ?
C10 C6 H6A 110.2 . . ?
C10 C6 C7 112.7(15) . . ?
C7 C6 H6A 110.2 . . ?
N2 C9 H9B 110.4 . . ?
N2 C9 H9A 110.4 . . ?
H9B C9 H9A 108.6 . . ?
C8 C9 N2 106.5(15) . . ?
C8 C9 H9B 110.4 . . ?
C8 C9 H9A 110.4 . . ?
C9 C8 H8A 109.8 . . ?
C9 C8 H8B 109.8 . . ?
C9 C8 C7 109.5(18) . . ?
H8A C8 H8B 108.2 . . ?
C7 C8 H8A 109.8 . . ?
C7 C8 H8B 109.8 . . ?
C6 C7 H7A 110.6 . . ?
C6 C7 H7B 110.6 . . ?
C8 C7 C6 105.8(15) . . ?
C8 C7 H7A 110.6 . . ?
C8 C7 H7B 110.6 . . ?
H7A C7 H7B 108.7 . . ?
H1A N1 H1B 108.2 . . ?
C1 N1 H1A 109.7 . . ?
C1 N1 H1B 109.7 . . ?
C4 N1 H1A 109.7 . . ?
C4 N1 H1B 109.7 . . ?
C4 N1 C1 109.7(12) . . ?
N1 C1 H1 111.4 . . ?
C2 C1 N1 101.9(13) . . ?
C2 C1 H1 111.4 . . ?
C5 C1 N1 107.2(15) . . ?
C5 C1 H1 111.4 . . ?
C5 C1 C2 112.9(17) . . ?
C1 C2 H2C 110.3 . . ?
C1 C2 H2D 110.3 . . ?
H2C C2 H2D 108.6 . . ?
C3 C2 C1 107.0(14) . . ?
C3 C2 H2C 110.3 . . ?
C3 C2 H2D 110.3 . . ?
O3 C5 C1 123.9(17) . . ?
O3 C5 O4 124.9(19) . . ?
O4 C5 C1 111.1(17) . . ?
C5 O4 H4 108.6 . . ?
N1 C4 H4A 111.2 . . ?
N1 C4 H4B 111.2 . . ?
H4A C4 H4B 109.1 . . ?
C3 C4 N1 102.7(15) . . ?
C3 C4 H4A 111.2 . . ?
C3 C4 H4B 111.2 . . ?
C2 C3 C4 110.4(19) . . ?
C2 C3 H3A 109.6 . . ?
C2 C3 H3B 109.6 . . ?
C4 C3 H3A 109.6 . . ?
C4 C3 H3B 109.6 . . ?
H3A C3 H3B 108.1 . . ?

loop_
_geom_bond_atom_site_label_1
_geom_bond_atom_site_label_2
_geom_bond_distance
_geom_bond_site_symmetry_2
_geom_bond_publ_flag
Pb1 Br2 2.961(2) . ?
Pb1 Br4 2.9350(19) . ?
Pb1 Br6 3.1376(19) 1_455 ?
Pb1 Br3 3.145(2) . ?
Pb1 Br1 2.999(2) . ?
Pb1 Br5 3.023(2) . ?
Pb2 Br2 3.065(2) 1_655 ?
Pb2 Br4 3.150(2) . ?
Pb2 Br6 2.9290(19) . ?
Pb2 Br3 3.038(2) . ?
Pb2 Br1 3.141(2) 1_655 ?
Pb2 Br5 2.940(2) . ?
O5 C10 1.191(19) . ?
O2 H2E 0.8343 . ?
O2 H2F 0.8365 . ?
O6 H6 0.8200 . ?
O6 C10 1.32(2) . ?
N2 H2A 0.8900 . ?
N2 H2B 0.8900 . ?
N2 C6 1.492(17) . ?
N2 C9 1.47(2) . ?
O1 H1C 0.8977 . ?
O1 H1D 0.8525 . ?
C10 C6 1.49(2) . ?
C6 H6A 0.9800 . ?
C6 C7 1.56(3) . ?
C9 H9B 0.9700 . ?
C9 H9A 0.9700 . ?
C9 C8 1.45(2) . ?
C8 H8A 0.9700 . ?
C8 H8B 0.9700 . ?
C8 C7 1.47(2) . ?
C7 H7A 0.9700 . ?
C7 H7B 0.9700 . ?
N1 H1A 0.8900 . ?
N1 H1B 0.8900 . ?
N1 C1 1.523(19) . ?
N1 C4 1.49(2) . ?
O3 C5 1.183(19) . ?
C1 H1 0.9800 . ?
C1 C2 1.51(2) . ?
C1 C5 1.49(2) . ?
C2 H2C 0.9700 . ?
C2 H2D 0.9700 . ?
C2 C3 1.39(2) . ?
C5 O4 1.29(2) . ?
O4 H4 0.8227 . ?
C4 H4A 0.9700 . ?
C4 H4B 0.9700 . ?
C4 C3 1.46(3) . ?
C3 H3A 0.9700 . ?
C3 H3B 0.9700 . ?

loop_
_geom_torsion_atom_site_label_1
_geom_torsion_atom_site_label_2
_geom_torsion_atom_site_label_3
_geom_torsion_atom_site_label_4
_geom_torsion
_geom_torsion_site_symmetry_1
_geom_torsion_site_symmetry_2
_geom_torsion_site_symmetry_3
_geom_torsion_site_symmetry_4
_geom_torsion_publ_flag
O5 C10 C6 N2 -17(3) . . . . ?
O5 C10 C6 C7 98(2) . . . . ?
O6 C10 C6 N2 165.0(16) . . . . ?
O6 C10 C6 C7 -81(2) . . . . ?
N2 C6 C7 C8 -19(2) . . . . ?
N2 C9 C8 C7 16(3) . . . . ?
C10 C6 C7 C8 -138.2(17) . . . . ?
C6 N2 C9 C8 -29(2) . . . . ?
C9 N2 C6 C10 149.4(15) . . . . ?
C9 N2 C6 C7 29.0(18) . . . . ?
C9 C8 C7 C6 3(3) . . . . ?
N1 C1 C2 C3 21(3) . . . . ?
N1 C1 C5 O3 -7(3) . . . . ?
N1 C1 C5 O4 170.9(15) . . . . ?
N1 C4 C3 C2 26(3) . . . . ?
C1 N1 C4 C3 -11(2) . . . . ?
C1 C2 C3 C4 -31(3) . . . . ?
C2 C1 C5 O3 105(2) . . . . ?
C2 C1 C5 O4 -78(2) . . . . ?
C5 C1 C2 C3 -94(2) . . . . ?
C4 N1 C1 C2 -5(2) . . . . ?
C4 N1 C1 C5 113.6(18) . . . . ?
